data_2235280
loop_
_publ_author_name
'Zhang, Hong-Kun'
'Wang, Xin'
'Wang, Shuai'
'Wang, Xiao-Dan'

_publ_section_title
;
 <i>catena</i>-Poly[[bis(nitrato-\k<i>O</i>)cadmium]bis[\m-1,3-bis[(1<i>H</i>-1,2,4-triazol-1-yl)methyl]benzene-\k^2^<i>N</i>^4^:<i>N</i>^4'^]]
;
_journal_coeditor_code VN2040
_journal_issue 6
_journal_name_full 'Acta Crystallographica Section E'
_journal_page_first m856
_journal_paper_doi 10.1107/S1600536812023288
_journal_volume 68
_journal_year 2012
_chemical_formula_iupac '[Cd (N O3)2 (C12 H12 N6)2]'
_chemical_formula_moiety 'C24 H24 Cd N14 O6'
_chemical_formula_sum 'C24 H24 Cd N14 O6'
_chemical_formula_weight 716.97
_chemical_name_systematic
;
<i>catena</i>-Poly[[bis(nitrato-\k<i>O</i>)cadmium]bis[\m-1,3-bis[(1<i>H</i>-
1,2,4-triazol-1-yl)methyl]benzene-\k^2^<i>N</i>^4^:<i>N</i>^4'^]]
;
_space_group_IT_number 2
_symmetry_cell_setting triclinic
_symmetry_space_group_name_Hall '-P 1'
_symmetry_space_group_name_H-M 'P -1'
_atom_sites_solution_hydrogens geom
_atom_sites_solution_primary direct
_atom_sites_solution_secondary difmap
_audit_creation_method SHELXL-97
_cell_angle_alpha 105.12(3)
_cell_angle_beta 90.20(3)
_cell_angle_gamma 109.71(3)
_cell_formula_units_Z 1
_cell_length_a 8.0412(16)
_cell_length_b 8.7303(17)
_cell_length_c 11.598(2)
_cell_measurement_reflns_used 7192
_cell_measurement_temperature 293(2)
_cell_measurement_theta_max 27.54
_cell_measurement_theta_min 3.01
_cell_volume 736.2(3)
_computing_cell_refinement 'RAPID-AUTO (Rigaku, 1998)'
_computing_data_collection 'RAPID-AUTO (Rigaku, 1998)'
_computing_data_reduction 'CrystalClear (Rigaku/MSC, 2002)'
_computing_molecular_graphics 'SHELXTL (Sheldrick, 2008)'
_computing_publication_material 'SHELXL97 (Sheldrick, 2008)'
_computing_structure_refinement 'SHELXL97 (Sheldrick, 2008)'
_computing_structure_solution 'SHELXS97 (Sheldrick, 2008)'
_diffrn_ambient_temperature 293(2)
_diffrn_measured_fraction_theta_full 0.988
_diffrn_measured_fraction_theta_max 0.988
_diffrn_measurement_device_type 'Rigaku R-AXIS RAPID'
_diffrn_measurement_method '\w scan'
_diffrn_radiation_monochromator graphite
_diffrn_radiation_source 'fine-focus sealed tube'
_diffrn_radiation_type MoK\a
_diffrn_radiation_wavelength 0.71073
_diffrn_reflns_av_R_equivalents 0.0202
_diffrn_reflns_av_sigmaI/netI 0.0258
_diffrn_reflns_limit_h_max 10
_diffrn_reflns_limit_h_min -10
_diffrn_reflns_limit_k_max 10
_diffrn_reflns_limit_k_min -11
_diffrn_reflns_limit_l_max 15
_diffrn_reflns_limit_l_min -15
_diffrn_reflns_number 7285
_diffrn_reflns_theta_full 27.48
_diffrn_reflns_theta_max 27.48
_diffrn_reflns_theta_min 3.01
_diffrn_standards_decay_% 0
_diffrn_standards_interval_count 0
_diffrn_standards_interval_time 0
_diffrn_standards_number 0
_exptl_absorpt_coefficient_mu 0.807
_exptl_absorpt_correction_T_max 0.8858
_exptl_absorpt_correction_T_min 0.7343
_exptl_absorpt_correction_type multi-scan
_exptl_absorpt_process_details '(ABSCOR; Higashi, 1995)'
_exptl_crystal_colour colourless
_exptl_crystal_density_diffrn 1.617
_exptl_crystal_density_method 'not measured'
_exptl_crystal_description block
_exptl_crystal_F_000 362
_exptl_crystal_size_max 0.41
_exptl_crystal_size_mid 0.28
_exptl_crystal_size_min 0.15
_refine_diff_density_max 0.771
_refine_diff_density_min -0.684
_refine_ls_extinction_method none
_refine_ls_goodness_of_fit_ref 1.029
_refine_ls_hydrogen_treatment constr
_refine_ls_matrix_type full
_refine_ls_number_parameters 224
_refine_ls_number_reflns 3346
_refine_ls_number_restraints 3
_refine_ls_restrained_S_all 1.058
_refine_ls_R_factor_all 0.0317
_refine_ls_R_factor_gt 0.0304
_refine_ls_shift/su_max 0.000
_refine_ls_shift/su_mean 0.000
_refine_ls_structure_factor_coef Fsqd
_refine_ls_weighting_details 'calc w=1/[\s^2^(Fo^2^)+(0.0539P)^2^+0.1306P] where P=(Fo^2^+2Fc^2^)/3'
_refine_ls_weighting_scheme calc
_refine_ls_wR_factor_gt 0.0791
_refine_ls_wR_factor_ref 0.0796
_reflns_number_gt 3216
_reflns_number_total 3346
_reflns_threshold_expression I>2sigma(I)
_cod_data_source_file vn2040.cif
_cod_data_source_block I
_cod_original_cell_volume 736.2(2)
_cod_database_code 2235280
_cod_database_fobs_code 2235280

loop_
_symmetry_equiv_pos_as_xyz
'x, y, z'
'-x, -y, -z'

loop_
_atom_site_type_symbol
_atom_site_label
_atom_site_fract_x
_atom_site_fract_y
_atom_site_fract_z
_atom_site_U_iso_or_equiv
_atom_site_adp_type
_atom_site_calc_flag
_atom_site_refinement_flags
_atom_site_occupancy
_atom_site_symmetry_multiplicity
_atom_site_disorder_assembly
_atom_site_disorder_group
C C1 0.5033(3) 0.3521(3) 0.2034(2) 0.0506(5) Uani d . 1 1 . .
H H1 0.4228 0.4026 0.1901 0.061 Uiso calc R 1 1 . .
C C2 0.6741(3) 0.2753(3) 0.29299(19) 0.0456(5) Uani d . 1 1 . .
H H2 0.7392 0.2575 0.3515 0.055 Uiso calc R 1 1 . .
C C3 0.7674(4) 0.1037(3) 0.1121(2) 0.0503(5) Uani d . 1 1 . .
H H3A 0.6804 -0.0067 0.0726 0.060 Uiso calc R 1 1 . .
H H3B 0.8445 0.0892 0.1697 0.060 Uiso calc R 1 1 . .
C C4 0.8758(3) 0.1744(3) 0.0203(2) 0.0493(5) Uani d . 1 1 . .
C C5 1.0410(4) 0.3011(5) 0.0530(3) 0.0798(10) Uani d . 1 1 . .
H H5 1.0883 0.3424 0.1329 0.096 Uiso calc R 1 1 . .
C C6 1.1364(5) 0.3666(6) -0.0340(4) 0.0995(13) Uani d . 1 1 . .
H H6 1.2456 0.4541 -0.0117 0.119 Uiso calc R 1 1 . .
C C7 1.0688(4) 0.3017(5) -0.1530(3) 0.0782(9) Uani d . 1 1 . .
H H7 1.1344 0.3438 -0.2109 0.094 Uiso calc R 1 1 . .
C C8 0.9050(4) 0.1752(3) -0.1870(2) 0.0524(5) Uani d . 1 1 . .
C C9 0.8091(3) 0.1123(3) -0.0998(2) 0.0461(5) Uani d . 1 1 . .
H H9 0.6983 0.0272 -0.1223 0.055 Uiso calc R 1 1 . .
C C10 0.8280(4) 0.1018(4) -0.3175(2) 0.0618(7) Uani d . 1 1 . .
H H10A 0.9232 0.1280 -0.3682 0.074 Uiso calc R 1 1 . .
H H10B 0.7764 -0.0205 -0.3350 0.074 Uiso calc R 1 1 . .
C C11 0.7118(3) 0.2961(3) -0.3915(2) 0.0474(5) Uani d . 1 1 . .
H H11 0.8197 0.3670 -0.4069 0.057 Uiso calc R 1 1 . .
C C12 0.4422(4) 0.1801(4) -0.3748(3) 0.0628(6) Uani d . 1 1 . .
H H12 0.3203 0.1568 -0.3780 0.075 Uiso calc R 1 1 . .
Cd Cd1 0.5000 0.5000 0.5000 0.04272(9) Uani d S 1 2 . .
N N1 0.5669(3) 0.3636(3) 0.31476(17) 0.0487(4) Uani d . 1 1 A .
N N2 0.5646(3) 0.2640(3) 0.11613(18) 0.0532(5) Uani d . 1 1 . .
N N3 0.6753(2) 0.2162(2) 0.17601(16) 0.0421(4) Uani d . 1 1 . .
N N4 0.5558(3) 0.3100(2) -0.41081(17) 0.0476(4) Uani d . 1 1 . .
N N5 0.5189(4) 0.0906(3) -0.3351(3) 0.0695(6) Uani d . 1 1 . .
N N6 0.6919(3) 0.1667(2) -0.34697(17) 0.0494(4) Uani d . 1 1 . .
N N7 0.9115(2) 0.7301(3) 0.5706(2) 0.0529(5) Uani d D 1 1 . .
O O1 0.8078(6) 0.6800(8) 0.4850(4) 0.093(2) Uani d PD 0.575(8) 1 A 2
O O2 0.8601(8) 0.6969(6) 0.6706(4) 0.0892(18) Uani d P 0.575(8) 1 A 2
O O1' 0.9178(14) 0.5978(8) 0.4970(11) 0.166(7) Uani d PD 0.425(8) 1 A 1
O O2' 0.7681(6) 0.6944(7) 0.6029(8) 0.087(3) Uani d PD 0.425(8) 1 A 1
O O3 1.0506(2) 0.8468(2) 0.58725(18) 0.0585(4) Uani d . 1 1 A .

loop_
_atom_site_aniso_label
_atom_site_aniso_U_11
_atom_site_aniso_U_22
_atom_site_aniso_U_33
_atom_site_aniso_U_12
_atom_site_aniso_U_13
_atom_site_aniso_U_23
C1 0.0476(12) 0.0654(14) 0.0474(11) 0.0266(10) 0.0043(9) 0.0209(10)
C2 0.0513(12) 0.0516(11) 0.0396(10) 0.0235(9) 0.0035(8) 0.0147(9)
C3 0.0635(14) 0.0542(12) 0.0446(11) 0.0304(11) 0.0151(10) 0.0196(10)
C4 0.0494(12) 0.0616(13) 0.0489(11) 0.0288(10) 0.0145(9) 0.0226(10)
C5 0.0503(15) 0.115(3) 0.0644(16) 0.0128(16) 0.0023(12) 0.0295(17)
C6 0.0533(18) 0.134(3) 0.095(3) -0.0005(19) 0.0142(17) 0.049(2)
C7 0.0623(18) 0.110(2) 0.079(2) 0.0308(17) 0.0312(15) 0.0531(19)
C8 0.0636(14) 0.0671(14) 0.0520(12) 0.0444(12) 0.0224(10) 0.0301(11)
C9 0.0516(12) 0.0500(11) 0.0467(11) 0.0259(9) 0.0130(9) 0.0194(9)
C10 0.093(2) 0.0764(16) 0.0493(12) 0.0617(16) 0.0242(13) 0.0296(12)
C11 0.0579(13) 0.0468(11) 0.0476(11) 0.0249(9) 0.0122(9) 0.0212(9)
C12 0.0568(15) 0.0597(14) 0.0770(17) 0.0169(11) 0.0113(13) 0.0320(13)
Cd1 0.05123(15) 0.04842(14) 0.03877(13) 0.02770(10) 0.00625(8) 0.01561(9)
N1 0.0545(11) 0.0579(11) 0.0424(9) 0.0288(9) 0.0050(8) 0.0164(8)
N2 0.0510(11) 0.0723(13) 0.0429(9) 0.0262(9) 0.0031(8) 0.0209(9)
N3 0.0433(9) 0.0485(9) 0.0392(8) 0.0179(7) 0.0077(7) 0.0173(7)
N4 0.0564(11) 0.0451(9) 0.0490(10) 0.0229(8) 0.0085(8) 0.0191(8)
N5 0.0727(15) 0.0610(13) 0.0887(17) 0.0231(11) 0.0196(13) 0.0442(13)
N6 0.0685(13) 0.0499(10) 0.0450(9) 0.0330(9) 0.0155(9) 0.0219(8)
N7 0.0389(10) 0.0562(11) 0.0699(13) 0.0168(8) 0.0083(9) 0.0280(10)
O1 0.057(2) 0.124(4) 0.078(3) 0.010(2) -0.025(2) 0.024(3)
O2 0.077(3) 0.105(3) 0.076(3) 0.004(3) 0.016(2) 0.047(2)
O1' 0.127(9) 0.108(6) 0.159(8) -0.046(6) 0.067(7) -0.023(6)
O2' 0.043(3) 0.076(3) 0.115(6) 0.009(2) 0.028(3) -0.003(3)
O3 0.0391(8) 0.0582(9) 0.0754(12) 0.0123(7) 0.0042(8) 0.0201(9)

loop_
_atom_type_symbol
_atom_type_description
_atom_type_scat_dispersion_real
_atom_type_scat_dispersion_imag
_atom_type_scat_source
C C 0.0033 0.0016 'International Tables Vol C Tables 4.2.6.8 and 6.1.1.4'
H H 0.0000 0.0000 'International Tables Vol C Tables 4.2.6.8 and 6.1.1.4'
Cd Cd -0.8075 1.2024 'International Tables Vol C Tables 4.2.6.8 and 6.1.1.4'
N N 0.0061 0.0033 'International Tables Vol C Tables 4.2.6.8 and 6.1.1.4'
O O 0.0106 0.0060 'International Tables Vol C Tables 4.2.6.8 and 6.1.1.4'

loop_
_geom_angle_atom_site_label_1
_geom_angle_atom_site_label_2
_geom_angle_atom_site_label_3
_geom_angle_site_symmetry_1
_geom_angle_site_symmetry_3
_geom_angle
N2 C1 N1 . . 114.4(2)
N2 C1 H1 . . 122.8
N1 C1 H1 . . 122.8
N3 C2 N1 . . 110.0(2)
N3 C2 H2 . . 125.0
N1 C2 H2 . . 125.0
N3 C3 C4 . . 111.58(19)
N3 C3 H3A . . 109.3
C4 C3 H3A . . 109.3
N3 C3 H3B . . 109.3
C4 C3 H3B . . 109.3
H3A C3 H3B . . 108.0
C5 C4 C9 . . 119.1(2)
C5 C4 C3 . . 121.4(2)
C9 C4 C3 . . 119.5(2)
C4 C5 C6 . . 120.0(3)
C4 C5 H5 . . 120.0
C6 C5 H5 . . 120.0
C7 C6 C5 . . 120.0(3)
C7 C6 H6 . . 120.0
C5 C6 H6 . . 120.0
C8 C7 C6 . . 120.7(3)
C8 C7 H7 . . 119.7
C6 C7 H7 . . 119.7
C7 C8 C9 . . 119.1(3)
C7 C8 C10 . . 121.6(2)
C9 C8 C10 . . 119.3(3)
C4 C9 C8 . . 121.1(2)
C4 C9 H9 . . 119.4
C8 C9 H9 . . 119.4
N6 C10 C8 . . 113.12(19)
N6 C10 H10A . . 109.0
C8 C10 H10A . . 109.0
N6 C10 H10B . . 109.0
C8 C10 H10B . . 109.0
H10A C10 H10B . . 107.8
N6 C11 N4 . . 110.1(2)
N6 C11 H11 . . 124.9
N4 C11 H11 . . 124.9
N5 C12 N4 . . 114.3(3)
N5 C12 H12 . . 122.9
N4 C12 H12 . . 122.9
O2' Cd1 O2' 2_666 . 180.0000(10)
O2' Cd1 N4 2_666 2_665 85.9(2)
O2' Cd1 N4 . 2_665 94.1(2)
O2' Cd1 N4 2_666 1_556 94.1(2)
O2' Cd1 N4 . 1_556 85.9(2)
N4 Cd1 N4 2_665 1_556 180.0
O2' Cd1 N1 2_666 . 73.58(14)
O2' Cd1 N1 . . 106.42(14)
N4 Cd1 N1 2_665 . 88.62(7)
N4 Cd1 N1 1_556 . 91.38(7)
O2' Cd1 N1 2_666 2_666 106.42(14)
O2' Cd1 N1 . 2_666 73.58(14)
N4 Cd1 N1 2_665 2_666 91.38(7)
N4 Cd1 N1 1_556 2_666 88.62(7)
N1 Cd1 N1 . 2_666 180.0
O2' Cd1 O1 2_666 . 146.62(19)
O2' Cd1 O1 . . 33.38(19)
N4 Cd1 O1 2_665 . 79.67(14)
N4 Cd1 O1 1_556 . 100.33(14)
N1 Cd1 O1 . . 76.10(15)
N1 Cd1 O1 2_666 . 103.90(15)
O2' Cd1 O1 2_666 2_666 33.38(19)
O2' Cd1 O1 . 2_666 146.62(19)
N4 Cd1 O1 2_665 2_666 100.33(14)
N4 Cd1 O1 1_556 2_666 79.67(14)
N1 Cd1 O1 . 2_666 103.90(15)
N1 Cd1 O1 2_666 2_666 76.10(15)
O1 Cd1 O1 . 2_666 180.0
C2 N1 C1 . . 103.0(2)
C2 N1 Cd1 . . 128.22(15)
C1 N1 Cd1 . . 128.74(16)
C1 N2 N3 . . 102.59(18)
C2 N3 N2 . . 109.94(19)
C2 N3 C3 . . 128.28(19)
N2 N3 C3 . . 121.62(18)
C11 N4 C12 . . 102.7(2)
C11 N4 Cd1 . 1_554 126.68(16)
C12 N4 Cd1 . 1_554 130.47(18)
C12 N5 N6 . . 102.9(2)
C11 N6 N5 . . 110.0(2)
C11 N6 C10 . . 128.3(2)
N5 N6 C10 . . 121.7(2)
O2' N7 O1 . . 72.1(5)
O2' N7 O3 . . 141.1(4)
O1 N7 O3 . . 125.6(3)
O2' N7 O1' . . 106.5(5)
O1 N7 O1' . . 66.5(7)
O3 N7 O1' . . 112.4(4)
O2' N7 O2 . . 50.7(4)
O1 N7 O2 . . 119.7(4)
O3 N7 O2 . . 111.6(3)
O1' N7 O2 . . 109.5(6)
N7 O1 Cd1 . . 118.1(3)
N7 O2' Cd1 . . 129.6(5)

loop_
_geom_bond_atom_site_label_1
_geom_bond_atom_site_label_2
_geom_bond_site_symmetry_2
_geom_bond_distance
_geom_bond_publ_flag
C1 N2 . 1.309(3) ?
C1 N1 . 1.353(3) ?
C1 H1 . 0.9300 ?
C2 N3 . 1.321(3) ?
C2 N1 . 1.323(3) ?
C2 H2 . 0.9300 ?
C3 N3 . 1.475(3) ?
C3 C4 . 1.504(3) ?
C3 H3A . 0.9700 ?
C3 H3B . 0.9700 ?
C4 C5 . 1.385(4) ?
C4 C9 . 1.388(3) ?
C5 C6 . 1.394(5) ?
C5 H5 . 0.9300 ?
C6 C7 . 1.378(5) ?
C6 H6 . 0.9300 ?
C7 C8 . 1.378(5) ?
C7 H7 . 0.9300 ?
C8 C9 . 1.388(3) ?
C8 C10 . 1.518(4) ?
C9 H9 . 0.9300 ?
C10 N6 . 1.468(3) ?
C10 H10A . 0.9700 ?
C10 H10B . 0.9700 ?
C11 N6 . 1.323(3) ?
C11 N4 . 1.324(3) ?
C11 H11 . 0.9300 ?
C12 N5 . 1.309(4) ?
C12 N4 . 1.358(3) ?
C12 H12 . 0.9300 ?
Cd1 O2' 2_666 2.326(6) ?
Cd1 O2' . 2.326(6) ?
Cd1 N1 . 2.330(2) yes
Cd1 N4 2_665 2.3278(19) yes
Cd1 N4 1_556 2.3278(19) ?
Cd1 N1 2_666 2.330(2) ?
Cd1 O1 . 2.479(5) yes
Cd1 O1 2_666 2.479(5) ?
N2 N3 . 1.359(3) ?
N4 Cd1 1_554 2.3278(19) ?
N5 N6 . 1.349(3) ?
N7 O2' . 1.179(4) ?
N7 O1 . 1.180(3) ?
N7 O3 . 1.206(3) ?
N7 O1' . 1.260(5) ?
N7 O2 . 1.304(5) ?
